data_7223211
loop_
_publ_author_name
'Wen, He-Rui'
'Xie, Xin-Rong'
'Liu, Sui-Jun'
'Bao, Jun'
'Wang, Feng-Feng'
'Liu, Cai-Ming'
'Liao, Jin-Sheng'

_publ_section_title
;
 Homochiral luminescent lanthanide dinuclear complexes derived from a
 chiral carboxylate
;
_journal_name_full 'RSC Adv.'
_journal_paper_doi 10.1039/C5RA14559G
_journal_year 2015
_chemical_absolute_configuration ad
_chemical_formula_moiety 'C84 H82 N4 Nd2 O12'
_chemical_formula_sum 'C84 H82 N4 Nd2 O12'
_chemical_formula_weight 1628.01
_space_group_crystal_system monoclinic
_space_group_IT_number 4
_space_group_name_Hall 'P 2yb'
_space_group_name_H-M_alt 'P 1 21 1'
_symmetry_space_group_name_Hall 'P 2yb'
_symmetry_space_group_name_H-M 'P 1 21 1'
_atom_sites_solution_hydrogens geom
_audit_creation_date 2015-09-01
_audit_creation_method
;
Olex2 1.2-beta
(compiled 2015.08.17 svn.r3210 for OlexSys, GUI svn.r5083)
;
_audit_update_record
;
2015-09-21 deposited with the CCDC.
2015-11-06 downloaded from the CCDC.
;
_cell_angle_alpha 90
_cell_angle_beta 109.4080(10)
_cell_angle_gamma 90
_cell_formula_units_Z 2
_cell_length_a 12.8651(6)
_cell_length_b 23.1584(10)
_cell_length_c 13.4478(6)
_cell_measurement_reflns_used 9787
_cell_measurement_temperature 295.0
_cell_measurement_theta_max 27.941
_cell_measurement_theta_min 3.090
_cell_volume 3778.9(3)
_computing_cell_refinement 'SAINT v8.34A (Bruker, 2013)'
_computing_data_reduction 'SAINT v8.34A (Bruker, 2013)'
_computing_molecular_graphics 'Olex2 (Dolomanov et al., 2009)'
_computing_publication_material 'Olex2 (Dolomanov et al., 2009)'
_computing_structure_refinement 'ShelXL (Sheldrick, 2015)'
_computing_structure_solution 'ShelXS (Sheldrick, 2008)'
_diffrn_ambient_temperature 295.0
_diffrn_measured_fraction_theta_full 0.993
_diffrn_measured_fraction_theta_max 0.993
_diffrn_measurement_device_type 'CCD area detector'
_diffrn_measurement_method 'phi and omega scans'
_diffrn_radiation_monochromator graphite
_diffrn_radiation_type MoK\a
_diffrn_radiation_wavelength 0.71073
_diffrn_reflns_av_R_equivalents 0.0257
_diffrn_reflns_av_unetI/netI 0.0378
_diffrn_reflns_laue_measured_fraction_full 0.993
_diffrn_reflns_laue_measured_fraction_max 0.993
_diffrn_reflns_limit_h_max 15
_diffrn_reflns_limit_h_min -15
_diffrn_reflns_limit_k_max 27
_diffrn_reflns_limit_k_min -27
_diffrn_reflns_limit_l_max 16
_diffrn_reflns_limit_l_min -16
_diffrn_reflns_number 39805
_diffrn_reflns_point_group_measured_fraction_full 0.977
_diffrn_reflns_point_group_measured_fraction_max 0.976
_diffrn_reflns_theta_full 25.242
_diffrn_reflns_theta_max 25.348
_diffrn_reflns_theta_min 3.089
_exptl_absorpt_coefficient_mu 1.423
_exptl_absorpt_correction_T_max 0.7639
_exptl_absorpt_correction_T_min 0.7264
_exptl_absorpt_correction_type multi-scan
_exptl_absorpt_process_details CrystalClear
_exptl_crystal_colour colourless
_exptl_crystal_colour_primary colourless
_exptl_crystal_density_diffrn 1.431
_exptl_crystal_description block
_exptl_crystal_F_000 1660
_exptl_crystal_size_max 0.2
_exptl_crystal_size_mid 0.2
_exptl_crystal_size_min 0.2
_refine_diff_density_max 1.908
_refine_diff_density_min -0.794
_refine_diff_density_rms 0.079
_refine_ls_abs_structure_details
;
 Flack x determined using 5311 quotients [(I+)-(I-)]/[(I+)+(I-)]
 (Parsons, Flack and Wagner, Acta Cryst. B69 (2013) 249-259).
;
_refine_ls_abs_structure_Flack -0.018(4)
_refine_ls_extinction_method none
_refine_ls_goodness_of_fit_ref 1.107
_refine_ls_hydrogen_treatment constr
_refine_ls_matrix_type full
_refine_ls_number_parameters 936
_refine_ls_number_reflns 13511
_refine_ls_number_restraints 10
_refine_ls_restrained_S_all 1.109
_refine_ls_R_factor_all 0.0412
_refine_ls_R_factor_gt 0.0330
_refine_ls_shift/su_max 0.001
_refine_ls_shift/su_mean 0.000
_refine_ls_structure_factor_coef Fsqd
_refine_ls_weighting_details 'w=1/[\s^2^(Fo^2^)+4.8233P] where P=(Fo^2^+2Fc^2^)/3'
_refine_ls_weighting_scheme calc
_refine_ls_wR_factor_gt 0.0597
_refine_ls_wR_factor_ref 0.0634
_reflns_Friedel_coverage 0.915
_reflns_friedel_fraction_full 0.960
_reflns_friedel_fraction_max 0.959
_reflns_number_gt 12180
_reflns_number_total 13511
_reflns_threshold_expression 'I > 2\s(I)'
_cod_data_source_file c5ra14559g2.cif
_cod_data_source_block 4
_cod_database_code 7223211
_shelx_space_group_comment
;
The symmetry employed for this shelxl refinement is uniquely defined
by the following loop, which should always be used as a source of
symmetry information in preference to the above space-group names.
They are only intended as comments.
;
_olex2_refinement_description
;
1. Fixed Uiso
 At 1.2 times of:
  All C(H) groups, All C(H,H) groups, All C(H,H,H,H) groups
 At 1.5 times of:
  All C(H,H,H) groups
2. Restrained distances
 C3-C97 \\sim C97-C3A
 with sigma of 0.02
3. Rigid bond restraints
 C97
 with sigma for 1-2 distances of 0.01 and sigma for 1-3 distances of 0.01
 C3, C97, C3A
 with sigma for 1-2 distances of 0.01 and sigma for 1-3 distances of 0.01
4. Uiso/Uaniso restraints and constraints
Uanis(C90) \\sim Ueq: with sigma of 0.01 and sigma for terminal atoms of 0.02
5. Others
 Sof(H97C)=Sof(H97D)=Sof(C3A)=Sof(H3AA)=Sof(H3AB)=Sof(H3AC)=1-FVAR(1)
 Sof(H97A)=Sof(H97B)=Sof(C3)=Sof(H3A)=Sof(H3B)=Sof(H3C)=FVAR(1)
6.a Ternary CH refined with riding coordinates:
 C40(H40), C35(H35), C33(H33), C47(H47), C45(H45), C88(H88)
6.b Secondary CH2 refined with riding coordinates:
 C36(H36A,H36B), C49(H49A,H49B), C39(H39A,H39B), C94(H94A,H94B), C89(H89A,
 H89B), C97(H97A,H97B), C97(H97C,H97D)
6.c Aromatic/amide H refined with riding coordinates:
 C56(H56), C52(H52), C21(H21), C23(H23), C51(H51), C29(H29), C31(H31),
 C62(H62), C30(H30), C54(H54), C53(H53), C22(H22), C59(H59), C25(H25), C57(H57),
  C24(H24), C42(H42), C50(H50), C75(H75), C69(H69), C80(H80), C64(H64),
 C92(H92), C77(H77), C66(H66), C68(H68), C73(H73), C72(H72), C81(H81), C63(H63),
  C74(H74), C78(H78), C83(H83), C79(H79), C65(H65), C84(H84), C67(H67),
 C71(H71), C86(H86), C85(H85), C99(H99), C96(H96), C101(H101), C100(H100),
 C102(H102), C95(H95)
6.d Idealised Me refined as rotating group:
 C37(H37A,H37B,H37C), C90(H90A,H90B,H90C), C76(H76A,H76B,H76C), C93(H93A,H93B,
 H93C), C82(H82A,H82B,H82C), C3(H3A,H3B,H3C), C3A(H3AA,H3AB,H3AC)
;
_shelx_shelxl_version_number 2014/7
_olex2_submission_special_instructions 'No special instructions were received'

loop_
_space_group_symop_operation_xyz
'x, y, z'
'-x, y+1/2, -z'

loop_
_atom_site_label
_atom_site_type_symbol
_atom_site_fract_x
_atom_site_fract_y
_atom_site_fract_z
_atom_site_U_iso_or_equiv
_atom_site_adp_type
_atom_site_occupancy
_atom_site_site_symmetry_order
_atom_site_calc_flag
_atom_site_refinement_flags_posn
_atom_site_refinement_flags_adp
_atom_site_refinement_flags_occupancy
_atom_site_disorder_assembly
_atom_site_disorder_group
Nd1 Nd 0.90269(2) 0.49688(2) 0.12375(2) 0.02811(8) Uani 1 1 d . . . . .
Nd2 Nd 0.58705(2) 0.50296(2) -0.06858(2) 0.03135(9) Uani 1 1 d . . . . .
C1 C 1.1930(4) 0.5068(4) 0.1792(5) 0.0346(16) Uani 1 1 d . . . . .
O10 O 0.7670(3) 0.5412(2) -0.0497(4) 0.0343(11) Uani 1 1 d . . . . .
O7 O 0.7249(4) 0.4586(2) 0.1093(4) 0.0362(12) Uani 1 1 d . . . . .
O3 O 0.9653(4) 0.4025(2) 0.2227(4) 0.0444(12) Uani 1 1 d . . . . .
C5 C 0.3006(4) 0.5021(5) -0.1093(4) 0.0386(14) Uani 1 1 d . . . . .
O6 O 0.6269(4) 0.5723(2) 0.0708(5) 0.0461(15) Uani 1 1 d . . . . .
O1 O 0.8628(4) 0.4256(2) -0.0154(4) 0.0377(13) Uani 1 1 d . . . . .
O8 O 0.5487(4) 0.4398(2) 0.0668(4) 0.0433(13) Uani 1 1 d . . . . .
C9 C 1.3005(5) 0.4944(4) 0.1825(6) 0.0456(17) Uani 1 1 d . . . . .
O9 O 0.9415(4) 0.5594(2) -0.0173(4) 0.0428(12) Uani 1 1 d . . . . .
N1 N 1.1067(4) 0.4716(2) 0.1294(5) 0.0362(14) Uani 1 1 d . . . . .
O2 O 0.6826(4) 0.4196(2) -0.1067(4) 0.0390(12) Uani 1 1 d . . . . .
O5 O 0.8061(4) 0.5789(2) 0.1641(4) 0.0433(13) Uani 1 1 d . . . . .
C14 C 0.6455(6) 0.4331(3) 0.1260(6) 0.0324(18) Uani 1 1 d . . . . .
O4 O 0.9563(4) 0.4787(2) 0.3159(4) 0.0497(14) Uani 1 1 d . . . . .
O12 O 0.5279(5) 0.5943(3) -0.1753(5) 0.0577(15) Uani 1 1 d . . . . .
N4 N 0.3909(4) 0.5353(3) -0.0628(5) 0.0389(15) Uani 1 1 d . . . . .
C18 C 0.8427(6) 0.5654(3) -0.0744(6) 0.0334(18) Uani 1 1 d . . . . .
O11 O 0.5362(5) 0.5168(2) -0.2638(4) 0.0586(16) Uani 1 1 d . . . . .
C20 C 0.7793(6) 0.4007(3) -0.0770(6) 0.0343(16) Uani 1 1 d . . . . .
N3 N 0.4136(5) 0.4384(3) -0.1688(5) 0.0448(16) Uani 1 1 d . . . . .
N2 N 1.0666(5) 0.5684(3) 0.2266(5) 0.0403(15) Uani 1 1 d . . . . .
C40 C 0.8020(6) 0.3406(3) -0.1139(7) 0.0444(19) Uani 1 1 d . . . . .
H40 H 0.8260 0.3160 -0.0511 0.053 Uiso 1 1 calc R . . . .
C27 C 1.1713(6) 0.5578(3) 0.2285(6) 0.0372(17) Uani 1 1 d . . . . .
C37 C 0.8070(6) 0.5040(5) -0.2751(6) 0.066(2) Uani 1 1 d . . . . .
H37A H 0.8440 0.4818 -0.2132 0.099 Uiso 1 1 calc GR . . . .
H37B H 0.8227 0.4879 -0.3344 0.099 Uiso 1 1 calc GR . . . .
H37C H 0.7290 0.5029 -0.2883 0.099 Uiso 1 1 calc GR . . . .
C35 C 0.8133(6) 0.5986(3) -0.1763(6) 0.0457(19) Uani 1 1 d . . . . .
H35 H 0.7327 0.6015 -0.2033 0.055 Uiso 1 1 calc R . . . .
C48 C 0.6371(6) 0.4236(4) 0.3081(6) 0.0445(19) Uani 1 1 d . . . . .
C44 C 0.9826(6) 0.4272(4) 0.3098(6) 0.0404(18) Uani 1 1 d . . . . .
C60 C 0.3122(5) 0.4521(4) -0.1664(6) 0.0408(18) Uani 1 1 d . . . . .
C33 C 0.6893(7) 0.6604(3) 0.1571(7) 0.049(2) Uani 1 1 d . . . . .
H33 H 0.6107 0.6629 0.1486 0.059 Uiso 1 1 calc R . . . .
C56 C 0.1052(6) 0.4796(4) -0.1528(7) 0.063(3) Uani 1 1 d . . . . .
H56 H 0.0371 0.4874 -0.1456 0.076 Uiso 1 1 calc R . . . .
C52 C 0.3771(6) 0.5827(4) -0.0147(7) 0.050(2) Uani 1 1 d . . . . .
H52 H 0.4379 0.6065 0.0143 0.060 Uiso 1 1 calc R . . . .
C21 C 1.1262(6) 0.4251(3) 0.0833(7) 0.047(2) Uani 1 1 d . . . . .
H21 H 1.0675 0.4009 0.0493 0.057 Uiso 1 1 calc R . . . .
C36 C 0.8469(7) 0.5659(4) -0.2586(7) 0.057(2) Uani 1 1 d . . . . .
H36A H 0.8185 0.5863 -0.3252 0.068 Uiso 1 1 calc R . . . .
H36B H 0.9267 0.5661 -0.2378 0.068 Uiso 1 1 calc R . . . .
C23 C 1.3171(6) 0.4449(4) 0.1304(7) 0.056(2) Uani 1 1 d . . . . .
H23 H 1.3871 0.4361 0.1289 0.067 Uiso 1 1 calc R . . . .
C41 C 0.7022(6) 0.3122(3) -0.1904(7) 0.0444(19) Uani 1 1 d . . . . .
C38 C 0.8573(9) 0.6602(4) -0.1622(8) 0.058(3) Uani 1 1 d . . . . .
C47 C 0.6697(6) 0.3933(3) 0.2223(6) 0.0421(18) Uani 1 1 d . . . . .
H47 H 0.7497 0.3876 0.2499 0.051 Uiso 1 1 calc R . . . .
C51 C 0.6698(7) 0.4991(7) 0.4360(6) 0.078(2) Uani 1 1 d . . . . .
H51 H 0.7096 0.5318 0.4668 0.094 Uiso 1 1 calc R . . . .
C29 C 1.0489(7) 0.6142(3) 0.2763(7) 0.051(2) Uani 1 1 d . . . . .
H29 H 0.9775 0.6210 0.2757 0.062 Uiso 1 1 calc R . . . .
C49 C 0.6177(8) 0.3345(4) 0.1872(7) 0.061(2) Uani 1 1 d . . . . .
H49A H 0.6294 0.3103 0.2488 0.073 Uiso 1 1 calc R . . . .
H49B H 0.5388 0.3393 0.1537 0.073 Uiso 1 1 calc R . . . .
C31 C 1.2352(8) 0.6436(4) 0.3309(8) 0.064(3) Uani 1 1 d . . . . .
H31 H 1.2909 0.6695 0.3650 0.077 Uiso 1 1 calc R . . . .
C39 C 0.8973(8) 0.3439(5) -0.1558(10) 0.073(3) Uani 1 1 d . . . . .
H39A H 0.9572 0.3649 -0.1057 0.088 Uiso 1 1 calc R . . . .
H39B H 0.8742 0.3655 -0.2213 0.088 Uiso 1 1 calc R . . . .
C62 C 0.4229(7) 0.3943(4) -0.2244(7) 0.065(3) Uani 1 1 d . . . . .
H62 H 0.4925 0.3849 -0.2263 0.078 Uiso 1 1 calc R . . . .
C30 C 1.1309(8) 0.6529(4) 0.3297(7) 0.059(2) Uani 1 1 d . . . . .
H30 H 1.1144 0.6846 0.3640 0.070 Uiso 1 1 calc R . . . .
C54 C 0.1878(6) 0.5654(4) -0.0466(7) 0.056(2) Uani 1 1 d . . . . .
H54 H 0.1211 0.5750 -0.0380 0.067 Uiso 1 1 calc R . . . .
C26 C 1.2586(6) 0.5954(4) 0.2813(7) 0.052(2) Uani 1 1 d . . . . .
C53 C 0.2778(6) 0.5995(4) -0.0045(7) 0.054(2) Uani 1 1 d . . . . .
H53 H 0.2728 0.6334 0.0306 0.065 Uiso 1 1 calc R . . . .
C55 C 0.1961(5) 0.5165(3) -0.1023(6) 0.047(2) Uani 1 1 d . . . . .
C32 C 0.7106(6) 0.5984(3) 0.1306(6) 0.0393(18) Uani 1 1 d . . . . .
C58 C 0.2191(6) 0.4190(4) -0.2198(7) 0.052(2) Uani 1 1 d . . . . .
C22 C 1.2319(7) 0.4100(4) 0.0824(7) 0.053(2) Uani 1 1 d . . . . .
H22 H 1.2424 0.3763 0.0492 0.063 Uiso 1 1 calc R . . . .
C45 C 1.0394(7) 0.3937(4) 0.4117(7) 0.054(2) Uani 1 1 d . . . . .
H45 H 1.0689 0.4219 0.4684 0.065 Uiso 1 1 calc R . . . .
C59 C 0.2325(8) 0.3727(5) -0.2793(9) 0.073(3) Uani 1 1 d . . . . .
H59 H 0.1722 0.3505 -0.3173 0.088 Uiso 1 1 calc R . . . .
C34 C 0.7513(6) 0.6754(3) 0.2692(7) 0.049(2) Uani 1 1 d . . . . .
C25 C 1.3683(7) 0.5808(4) 0.2828(8) 0.065(3) Uani 1 1 d . . . . .
H25 H 1.4265 0.6053 0.3172 0.078 Uiso 1 1 calc R . . . .
C57 C 0.1148(7) 0.4348(5) -0.2095(7) 0.063(3) Uani 1 1 d . . . . .
H57 H 0.0527 0.4129 -0.2438 0.075 Uiso 1 1 calc R . . . .
C24 C 1.3884(6) 0.5337(4) 0.2366(8) 0.064(3) Uani 1 1 d . . . . .
H24 H 1.4600 0.5257 0.2391 0.077 Uiso 1 1 calc R . . . .
C42 C 0.6530(7) 0.3335(4) -0.2909(7) 0.059(2) Uani 1 1 d . . . . .
H42 H 0.6790 0.3674 -0.3114 0.071 Uiso 1 1 calc R . . . .
C50 C 0.6925(7) 0.4725(4) 0.3545(7) 0.060(2) Uani 1 1 d . . . . .
H50 H 0.7464 0.4879 0.3301 0.072 Uiso 1 1 calc R . . . .
C70 C 0.9513(7) 0.3588(4) 0.4373(7) 0.054(2) Uani 1 1 d . . . . .
C75 C 0.5553(7) 0.4026(4) 0.3434(7) 0.063(2) Uani 1 1 d . . . . .
H75 H 0.5151 0.3701 0.3124 0.076 Uiso 1 1 calc R . . . .
C69 C 0.9139(8) 0.3066(4) 0.3890(8) 0.067(3) Uani 1 1 d . . . . .
H69 H 0.9406 0.2918 0.3379 0.080 Uiso 1 1 calc R . . . .
C87 C 0.5052(6) 0.5674(4) -0.2607(7) 0.051(2) Uani 1 1 d . . . . .
C80 C 0.5649(9) 0.3044(6) -0.3616(9) 0.086(4) Uani 1 1 d . . . . .
H80 H 0.5340 0.3186 -0.4297 0.104 Uiso 1 1 calc R . . . .
C64 C 0.8973(11) 0.7227(6) 0.4031(12) 0.098(4) Uani 1 1 d . . . . .
H64 H 0.9597 0.7460 0.4211 0.118 Uiso 1 1 calc R . . . .
C92 C 0.2689(10) 0.6193(6) -0.3056(10) 0.087(4) Uani 1 1 d . . . . .
H92 H 0.3157 0.6425 -0.2532 0.105 Uiso 1 1 calc R . . . .
C77 C 0.6585(8) 0.2625(4) -0.1636(8) 0.070(3) Uani 1 1 d . . . . .
H77 H 0.6897 0.2471 -0.0964 0.084 Uiso 1 1 calc R . . . .
C91 C 0.3108(9) 0.5887(5) -0.3704(8) 0.071(3) Uani 1 1 d . . . . .
C66 C 0.7168(9) 0.6532(4) 0.3470(8) 0.078(3) Uani 1 1 d . . . . .
H66 H 0.6553 0.6292 0.3287 0.093 Uiso 1 1 calc R . . . .
C94 C 1.1347(7) 0.3566(5) 0.4061(8) 0.076(3) Uani 1 1 d . . . . .
H94A H 1.1603 0.3329 0.4691 0.091 Uiso 1 1 calc R . . . .
H94B H 1.1083 0.3309 0.3460 0.091 Uiso 1 1 calc R . . . .
C68 C 0.9080(9) 0.3795(5) 0.5109(8) 0.082(3) Uani 1 1 d . . . . .
H68 H 0.9335 0.4145 0.5443 0.099 Uiso 1 1 calc R . . . .
C73 C 0.5900(9) 0.4787(6) 0.4730(8) 0.089(4) Uani 1 1 d . . . . .
H73 H 0.5747 0.4970 0.5282 0.106 Uiso 1 1 calc R . . . .
C72 C 0.7932(11) 0.2992(7) 0.4911(13) 0.108(5) Uani 1 1 d . . . . .
H72 H 0.7395 0.2794 0.5098 0.129 Uiso 1 1 calc R . . . .
C81 C 0.3338(8) 0.3602(5) -0.2815(9) 0.084(3) Uani 1 1 d . . . . .
H81 H 0.3443 0.3291 -0.3209 0.100 Uiso 1 1 calc R . . . .
C63 C 0.8415(8) 0.7107(4) 0.3000(9) 0.075(3) Uani 1 1 d . . . . .
H63 H 0.8657 0.7272 0.2485 0.090 Uiso 1 1 calc R . . . .
C74 C 0.5334(8) 0.4306(6) 0.4260(8) 0.082(3) Uani 1 1 d . . . . .
H74 H 0.4786 0.4160 0.4499 0.098 Uiso 1 1 calc R . . . .
C78 C 0.5694(10) 0.2355(5) -0.2352(13) 0.099(4) Uani 1 1 d . . . . .
H78 H 0.5406 0.2024 -0.2150 0.119 Uiso 1 1 calc R . . . .
C90 C 0.5564(13) 0.6621(9) -0.4096(14) 0.179(8) Uani 1 1 d . U . . .
H90A H 0.6116 0.6349 -0.3717 0.268 Uiso 1 1 calc GR . . . .
H90B H 0.5864 0.7004 -0.3977 0.268 Uiso 1 1 calc GR . . . .
H90C H 0.5334 0.6535 -0.4836 0.268 Uiso 1 1 calc GR . . . .
C89 C 0.4611(10) 0.6583(6) -0.3727(11) 0.122(5) Uani 1 1 d . . . . .
H89A H 0.3988 0.6782 -0.4220 0.147 Uiso 1 1 calc R . . . .
H89B H 0.4786 0.6772 -0.3047 0.147 Uiso 1 1 calc R . . . .
C83 C 0.9633(10) 0.6729(5) -0.1469(12) 0.104(4) Uani 1 1 d . . . . .
H83 H 1.0128 0.6428 -0.1415 0.125 Uiso 1 1 calc R . . . .
C79 C 0.5231(10) 0.2561(6) -0.3340(12) 0.099(5) Uani 1 1 d . . . . .
H79 H 0.4635 0.2373 -0.3820 0.119 Uiso 1 1 calc R . . . .
C76 C 0.6638(10) 0.3045(5) 0.1117(10) 0.096(4) Uani 1 1 d . . . . .
H76A H 0.7428 0.3070 0.1377 0.143 Uiso 1 1 calc GR . . . .
H76B H 0.6362 0.3228 0.0438 0.143 Uiso 1 1 calc GR . . . .
H76C H 0.6420 0.2647 0.1053 0.143 Uiso 1 1 calc GR . . . .
C93 C 1.2305(9) 0.3909(6) 0.3966(12) 0.122(5) Uani 1 1 d . . . . .
H93A H 1.2567 0.4169 0.4553 0.183 Uiso 1 1 calc GR . . . .
H93B H 1.2072 0.4127 0.3321 0.183 Uiso 1 1 calc GR . . . .
H93C H 1.2888 0.3651 0.3962 0.183 Uiso 1 1 calc GR . . . .
C88 C 0.4300(8) 0.5959(5) -0.3625(8) 0.078(3) Uani 1 1 d . . . . .
H88 H 0.4402 0.5747 -0.4217 0.094 Uiso 1 1 calc R . . . .
C82 C 0.9395(10) 0.2848(6) -0.1755(13) 0.123(6) Uani 1 1 d . . . . .
H82A H 0.9330 0.2578 -0.1236 0.185 Uiso 1 1 calc GR . . . .
H82B H 1.0154 0.2879 -0.1707 0.185 Uiso 1 1 calc GR . . . .
H82C H 0.8966 0.2714 -0.2445 0.185 Uiso 1 1 calc GR . . . .
C65 C 0.8620(13) 0.7009(6) 0.4789(11) 0.100(4) Uani 1 1 d . . . . .
H65 H 0.8994 0.7098 0.5491 0.120 Uiso 1 1 calc R . . . .
C84 C 1.0015(13) 0.7290(6) -0.1391(13) 0.122(5) Uani 1 1 d . . . . .
H84 H 1.0761 0.7353 -0.1267 0.146 Uiso 1 1 calc R . . . .
C67 C 0.7717(12) 0.6656(7) 0.4538(10) 0.104(4) Uani 1 1 d . . . . .
H67 H 0.7473 0.6503 0.5061 0.125 Uiso 1 1 calc R . . . .
C71 C 0.8340(9) 0.2761(5) 0.4190(11) 0.089(4) Uani 1 1 d . . . . .
H71 H 0.8094 0.2402 0.3894 0.107 Uiso 1 1 calc R . . . .
C86 C 0.7875(12) 0.7062(5) -0.1722(10) 0.103(4) Uani 1 1 d . . . . .
H86 H 0.7129 0.7001 -0.1837 0.124 Uiso 1 1 calc R . . . .
C85 C 0.9379(16) 0.7727(6) -0.1482(12) 0.122(5) Uani 1 1 d . . . . .
H85 H 0.9657 0.8100 -0.1436 0.146 Uiso 1 1 calc R . . . .
C99 C 0.2386(13) 0.5548(6) -0.4479(9) 0.103(4) Uani 1 1 d . . . . .
H99 H 0.2641 0.5334 -0.4936 0.124 Uiso 1 1 calc R . . . .
C97 C 0.7074(12) 0.6986(5) 0.0737(10) 0.103(4) Uani 1 1 d D U . . .
H97A H 0.7862 0.7017 0.0881 0.124 Uiso 0.75(2) 1 calc R . P A 1
H97B H 0.6767 0.6791 0.0064 0.124 Uiso 0.75(2) 1 calc R . P A 1
H97C H 0.7425 0.7341 0.1062 0.124 Uiso 0.25(2) 1 calc R . P A 2
H97D H 0.7569 0.6793 0.0436 0.124 Uiso 0.25(2) 1 calc R . P A 2
C96 C 0.8297(11) 0.3504(8) 0.5356(11) 0.114(5) Uani 1 1 d . . . . .
H96 H 0.8003 0.3660 0.5842 0.136 Uiso 1 1 calc R . . . .
C101 C 0.0921(15) 0.5822(9) -0.3895(16) 0.143(8) Uani 1 1 d . . . . .
H101 H 0.0189 0.5786 -0.3934 0.172 Uiso 1 1 calc R . . . .
C100 C 0.1254(17) 0.5529(8) -0.4572(14) 0.142(7) Uani 1 1 d . . . . .
H100 H 0.0756 0.5314 -0.5103 0.170 Uiso 1 1 calc R . . . .
C102 C 0.1569(13) 0.6165(7) -0.3163(13) 0.118(5) Uani 1 1 d . . . . .
H102 H 0.1287 0.6383 -0.2730 0.141 Uiso 1 1 calc R . . . .
C95 C 0.8301(17) 0.7635(6) -0.1648(13) 0.134(6) Uani 1 1 d . . . . .
H95 H 0.7830 0.7948 -0.1715 0.161 Uiso 1 1 calc R . . . .
C3 C 0.662(2) 0.7571(7) 0.0621(17) 0.149(11) Uani 0.75(2) 1 d D U P A 1
H3A H 0.5863 0.7555 0.0587 0.224 Uiso 0.75(2) 1 calc GR . P A 1
H3B H 0.6664 0.7740 -0.0015 0.224 Uiso 0.75(2) 1 calc GR . P A 1
H3C H 0.7033 0.7801 0.1214 0.224 Uiso 0.75(2) 1 calc GR . P A 1
C3A C 0.605(3) 0.712(3) -0.010(3) 0.12(2) Uani 0.25(2) 1 d D U P A 2
H3AA H 0.5789 0.6788 -0.0528 0.182 Uiso 0.25(2) 1 calc GR . P A 2
H3AB H 0.6184 0.7429 -0.0529 0.182 Uiso 0.25(2) 1 calc GR . P A 2
H3AC H 0.5511 0.7248 0.0202 0.182 Uiso 0.25(2) 1 calc GR . P A 2

loop_
_atom_site_aniso_label
_atom_site_aniso_U_11
_atom_site_aniso_U_22
_atom_site_aniso_U_33
_atom_site_aniso_U_23
_atom_site_aniso_U_13
_atom_site_aniso_U_12
Nd1 0.01975(15) 0.03156(17) 0.03289(17) -0.0017(2) 0.00858(13) -0.00042(19)
Nd2 0.01982(15) 0.0386(2) 0.03523(18) -0.0013(2) 0.00856(13) 0.0003(2)
C1 0.021(3) 0.037(4) 0.043(3) 0.017(4) 0.007(3) -0.003(3)
O10 0.024(2) 0.042(3) 0.039(3) 0.005(2) 0.014(2) -0.002(2)
O7 0.027(2) 0.041(3) 0.044(3) 0.001(2) 0.016(2) -0.006(2)
O3 0.051(3) 0.039(3) 0.042(3) 0.008(3) 0.013(3) 0.004(2)
C5 0.026(3) 0.056(4) 0.033(3) 0.002(5) 0.009(3) 0.004(5)
O6 0.029(3) 0.050(3) 0.057(4) -0.018(3) 0.009(3) 0.004(3)
O1 0.029(3) 0.037(3) 0.044(3) -0.014(3) 0.008(3) -0.001(2)
O8 0.022(3) 0.057(3) 0.049(3) 0.011(3) 0.010(2) -0.002(2)
C9 0.027(3) 0.048(4) 0.061(4) 0.020(5) 0.014(3) 0.004(4)
O9 0.025(3) 0.050(3) 0.053(3) 0.012(3) 0.012(3) 0.001(2)
N1 0.027(3) 0.035(3) 0.046(4) 0.005(3) 0.013(3) 0.003(2)
O2 0.029(3) 0.037(3) 0.049(3) -0.009(2) 0.010(2) 0.004(2)
O5 0.025(3) 0.048(3) 0.051(3) -0.016(2) 0.005(2) 0.006(2)
C14 0.025(4) 0.038(4) 0.035(5) -0.005(3) 0.011(4) -0.002(3)
O4 0.058(3) 0.049(4) 0.040(3) 0.001(2) 0.012(3) 0.001(2)
O12 0.058(4) 0.053(4) 0.063(4) 0.013(3) 0.021(3) 0.009(3)
N4 0.021(3) 0.045(4) 0.050(4) 0.003(3) 0.009(3) 0.001(3)
C18 0.032(4) 0.029(4) 0.041(5) 0.005(3) 0.014(4) 0.005(3)
O11 0.062(3) 0.063(5) 0.049(3) 0.012(3) 0.017(3) 0.011(3)
C20 0.036(4) 0.035(4) 0.035(4) -0.007(3) 0.016(4) -0.004(3)
N3 0.033(3) 0.049(4) 0.052(4) -0.008(3) 0.015(3) -0.006(3)
N2 0.030(3) 0.041(4) 0.046(4) -0.001(3) 0.006(3) -0.006(3)
C40 0.043(4) 0.038(4) 0.054(5) -0.011(4) 0.017(4) 0.002(3)
C27 0.031(4) 0.035(4) 0.040(4) 0.012(3) 0.006(3) -0.004(3)
C37 0.064(5) 0.078(6) 0.054(4) -0.014(7) 0.015(4) -0.010(7)
C35 0.035(4) 0.052(5) 0.053(5) 0.012(4) 0.018(4) 0.004(4)
C48 0.034(4) 0.059(5) 0.039(4) 0.018(4) 0.010(4) 0.007(4)
C44 0.031(4) 0.049(5) 0.040(5) 0.006(4) 0.009(4) -0.007(4)
C60 0.019(3) 0.062(5) 0.036(4) 0.006(4) 0.002(3) -0.006(3)
C33 0.043(5) 0.037(4) 0.059(5) -0.013(4) 0.006(4) 0.013(4)
C56 0.022(4) 0.092(8) 0.074(6) 0.027(5) 0.013(4) 0.001(4)
C52 0.038(4) 0.049(5) 0.065(6) 0.001(4) 0.018(4) 0.004(4)
C21 0.034(4) 0.046(5) 0.062(6) 0.000(4) 0.017(4) 0.006(4)
C36 0.059(5) 0.068(6) 0.046(5) 0.019(4) 0.021(4) 0.009(5)
C23 0.020(4) 0.077(6) 0.071(6) 0.031(5) 0.017(4) 0.014(4)
C41 0.047(5) 0.033(4) 0.058(5) -0.017(4) 0.023(4) -0.002(3)
C38 0.076(7) 0.043(5) 0.058(6) 0.018(4) 0.028(6) 0.008(5)
C47 0.033(4) 0.048(5) 0.045(5) 0.015(4) 0.012(4) 0.003(3)
C51 0.079(6) 0.098(7) 0.050(5) -0.005(8) 0.011(4) 0.004(9)
C29 0.047(5) 0.043(5) 0.062(6) -0.012(4) 0.014(4) -0.007(4)
C49 0.066(6) 0.048(5) 0.069(6) 0.013(4) 0.023(5) -0.003(4)
C31 0.054(6) 0.053(6) 0.070(7) -0.002(5) 0.001(5) -0.023(5)
C39 0.048(6) 0.082(7) 0.092(8) -0.052(6) 0.027(6) -0.006(5)
C62 0.040(5) 0.077(7) 0.077(7) -0.025(5) 0.016(5) -0.010(4)
C30 0.063(6) 0.042(5) 0.063(6) -0.014(4) 0.010(5) -0.011(4)
C54 0.039(5) 0.070(6) 0.070(6) 0.023(5) 0.031(5) 0.022(4)
C26 0.039(5) 0.051(5) 0.055(5) 0.008(4) 0.000(4) -0.018(4)
C53 0.041(5) 0.059(5) 0.064(6) 0.004(4) 0.020(4) 0.013(4)
C55 0.026(4) 0.062(6) 0.056(5) 0.026(4) 0.017(3) 0.008(3)
C32 0.034(4) 0.047(5) 0.036(4) -0.009(4) 0.010(4) 0.003(4)
C58 0.034(4) 0.064(6) 0.051(5) 0.009(4) 0.005(4) -0.016(4)
C22 0.042(5) 0.052(5) 0.070(6) 0.007(4) 0.027(4) 0.016(4)
C45 0.051(5) 0.060(5) 0.042(5) 0.016(4) 0.003(4) 0.001(4)
C59 0.047(6) 0.084(7) 0.075(8) -0.025(6) 0.002(6) -0.031(5)
C34 0.051(5) 0.034(4) 0.062(5) -0.013(4) 0.019(4) 0.010(4)
C25 0.033(5) 0.070(6) 0.078(7) 0.010(5) -0.001(5) -0.021(4)
C57 0.030(4) 0.086(7) 0.066(6) 0.009(5) 0.007(4) -0.017(5)
C24 0.022(4) 0.083(7) 0.080(7) 0.022(5) 0.008(4) -0.008(4)
C42 0.054(5) 0.062(6) 0.064(6) -0.019(5) 0.022(5) -0.014(4)
C50 0.053(5) 0.078(6) 0.049(5) 0.002(4) 0.016(4) -0.007(4)
C70 0.049(5) 0.062(6) 0.043(5) 0.024(4) 0.006(4) 0.013(4)
C75 0.046(5) 0.085(7) 0.059(6) 0.013(5) 0.017(4) -0.003(5)
C69 0.059(6) 0.067(6) 0.073(7) 0.012(6) 0.021(5) 0.007(5)
C87 0.039(5) 0.072(7) 0.045(5) 0.024(5) 0.019(4) 0.011(4)
C80 0.072(7) 0.115(10) 0.068(7) -0.031(7) 0.018(6) -0.004(7)
C64 0.088(9) 0.085(9) 0.103(10) -0.047(8) 0.009(8) -0.018(7)
C92 0.068(8) 0.113(10) 0.073(8) 0.023(7) 0.014(7) 0.015(7)
C77 0.084(7) 0.045(5) 0.094(7) -0.019(5) 0.046(6) -0.018(5)
C91 0.080(7) 0.076(7) 0.050(6) 0.030(5) 0.011(6) 0.021(6)
C66 0.080(7) 0.074(7) 0.074(7) -0.007(6) 0.018(6) -0.001(5)
C94 0.050(6) 0.098(8) 0.074(7) 0.038(6) 0.012(5) 0.019(5)
C68 0.098(8) 0.098(8) 0.054(6) 0.010(6) 0.030(6) 0.012(7)
C73 0.081(7) 0.139(13) 0.049(6) -0.001(6) 0.024(5) 0.031(7)
C72 0.069(8) 0.139(13) 0.125(13) 0.078(11) 0.046(9) 0.008(9)
C81 0.058(7) 0.078(7) 0.103(9) -0.042(6) 0.010(6) -0.019(5)
C63 0.071(6) 0.056(6) 0.091(8) -0.022(6) 0.019(6) -0.008(5)
C74 0.057(6) 0.138(11) 0.061(7) 0.026(7) 0.033(5) 0.019(7)
C78 0.100(9) 0.064(7) 0.158(13) -0.053(8) 0.075(10) -0.045(7)
C90 0.115(12) 0.246(18) 0.164(15) 0.096(14) 0.031(11) -0.020(13)
C89 0.083(8) 0.150(13) 0.136(12) 0.093(10) 0.040(8) 0.011(8)
C83 0.088(8) 0.056(7) 0.178(14) 0.020(7) 0.057(9) -0.006(6)
C79 0.071(8) 0.109(11) 0.127(11) -0.078(9) 0.046(8) -0.041(7)
C76 0.117(10) 0.066(7) 0.110(10) -0.009(7) 0.046(9) 0.000(7)
C93 0.062(7) 0.144(13) 0.159(14) 0.070(11) 0.033(8) -0.001(8)
C88 0.083(7) 0.098(8) 0.061(6) 0.036(6) 0.033(6) 0.032(6)
C82 0.092(9) 0.110(11) 0.182(15) -0.061(10) 0.065(10) 0.024(8)
C65 0.122(12) 0.087(9) 0.074(9) -0.026(7) 0.009(9) 0.020(8)
C84 0.118(11) 0.070(8) 0.187(16) 0.021(9) 0.064(11) -0.027(8)
C67 0.128(12) 0.107(11) 0.081(10) 0.015(8) 0.039(9) 0.018(9)
C71 0.067(8) 0.067(7) 0.117(11) 0.035(7) 0.008(8) 0.000(6)
C86 0.121(11) 0.072(8) 0.123(11) -0.001(7) 0.050(9) 0.021(8)
C85 0.183(17) 0.065(9) 0.123(12) 0.001(8) 0.058(13) -0.023(11)
C99 0.128(12) 0.099(9) 0.068(8) 0.016(7) 0.013(8) -0.005(9)
C97 0.147(12) 0.068(7) 0.082(8) 0.017(6) 0.021(8) -0.002(7)
C96 0.095(10) 0.176(16) 0.086(10) 0.035(10) 0.052(9) 0.016(10)
C101 0.094(12) 0.19(2) 0.120(16) 0.057(14) -0.005(12) -0.027(13)
C100 0.143(17) 0.143(15) 0.092(12) 0.037(10) -0.025(11) -0.049(13)
C102 0.087(10) 0.154(14) 0.120(13) 0.048(11) 0.046(10) 0.039(10)
C95 0.209(19) 0.050(8) 0.145(14) -0.011(8) 0.060(14) 0.027(10)
C3 0.23(3) 0.055(10) 0.133(19) 0.025(11) 0.017(17) 0.016(12)
C3A 0.18(5) 0.10(5) 0.08(3) 0.03(3) 0.03(2) 0.05(4)

loop_
_atom_type_symbol
_atom_type_description
_atom_type_scat_dispersion_real
_atom_type_scat_dispersion_imag
_atom_type_scat_source
C C 0.0033 0.0016 'International Tables Vol C Tables 4.2.6.8 and 6.1.1.4'
H H 0.0000 0.0000 'International Tables Vol C Tables 4.2.6.8 and 6.1.1.4'
N N 0.0061 0.0033 'International Tables Vol C Tables 4.2.6.8 and 6.1.1.4'
Nd Nd -0.1943 3.0179 'International Tables Vol C Tables 4.2.6.8 and 6.1.1.4'
O O 0.0106 0.0060 'International Tables Vol C Tables 4.2.6.8 and 6.1.1.4'

loop_
_geom_angle_atom_site_label_1
_geom_angle_atom_site_label_2
_geom_angle_atom_site_label_3
_geom_angle
O10 Nd1 Nd2 35.07(9)
O10 Nd1 N1 118.09(16)
O10 Nd1 C18 25.00(16)
O10 Nd1 N2 113.30(17)
O10 Nd1 C44 159.98(17)
O7 Nd1 Nd2 39.70(11)
O7 Nd1 O10 74.77(14)
O7 Nd1 O3 81.52(16)
O7 Nd1 O1 74.56(16)
O7 Nd1 O9 124.31(15)
O7 Nd1 N1 145.50(17)
O7 Nd1 O5 76.25(16)
O7 Nd1 O4 87.09(16)
O7 Nd1 C18 99.69(18)
O7 Nd1 N2 146.76(17)
O7 Nd1 C44 85.30(18)
O3 Nd1 Nd2 116.22(12)
O3 Nd1 O10 143.58(16)
O3 Nd1 O9 139.95(16)
O3 Nd1 N1 70.07(17)
O3 Nd1 C18 150.30(18)
O3 Nd1 N2 101.73(18)
O3 Nd1 C44 25.99(19)
O1 Nd1 Nd2 67.51(12)
O1 Nd1 O10 70.78(16)
O1 Nd1 O3 76.54(17)
O1 Nd1 O9 81.74(17)
O1 Nd1 N1 79.99(17)
O1 Nd1 O5 135.56(16)
O1 Nd1 O4 127.19(17)
O1 Nd1 C18 75.3(2)
O1 Nd1 N2 138.61(18)
O1 Nd1 C44 102.3(2)
O9 Nd1 Nd2 84.72(10)
O9 Nd1 O10 49.81(14)
O9 Nd1 N1 73.31(16)
O9 Nd1 C18 24.81(17)
O9 Nd1 N2 73.69(17)
O9 Nd1 C44 149.59(17)
N1 Nd1 Nd2 143.05(13)
N1 Nd1 C18 95.88(19)
N1 Nd1 N2 61.43(18)
N1 Nd1 C44 77.73(19)
O5 Nd1 Nd2 68.56(11)
O5 Nd1 O10 69.67(16)
O5 Nd1 O3 130.64(17)
O5 Nd1 O9 87.93(17)
O5 Nd1 N1 137.53(17)
O5 Nd1 O4 83.43(17)
O5 Nd1 C18 77.50(19)
O5 Nd1 N2 76.96(17)
O5 Nd1 C44 107.9(2)
O4 Nd1 Nd2 123.19(12)
O4 Nd1 O10 150.30(15)
O4 Nd1 O3 51.66(16)
O4 Nd1 O9 144.28(16)
O4 Nd1 N1 90.15(18)
O4 Nd1 C18 157.51(19)
O4 Nd1 N2 70.60(18)
O4 Nd1 C44 25.76(19)
C18 Nd1 Nd2 60.00(14)
N2 Nd1 Nd2 139.76(13)
N2 Nd1 C18 93.3(2)
N2 Nd1 C44 84.5(2)
C44 Nd1 Nd2 124.96(14)
C44 Nd1 C18 173.5(2)
O10 Nd2 Nd1 38.53(11)
O10 Nd2 O7 73.65(14)
O10 Nd2 O8 123.45(15)
O10 Nd2 O2 77.25(16)
O10 Nd2 C14 98.93(18)
O10 Nd2 O12 81.34(17)
O10 Nd2 N4 141.30(18)
O10 Nd2 O11 88.30(17)
O10 Nd2 N3 151.25(18)
O10 Nd2 C87 87.5(2)
O7 Nd2 Nd1 35.12(9)
O7 Nd2 C14 25.30(16)
O7 Nd2 C87 161.12(18)
O6 Nd2 Nd1 67.18(13)
O6 Nd2 O10 73.90(17)
O6 Nd2 O7 69.49(17)
O6 Nd2 O8 82.25(19)
O6 Nd2 O2 134.93(17)
O6 Nd2 C14 75.4(2)
O6 Nd2 O12 80.1(2)
O6 Nd2 N4 75.29(18)
O6 Nd2 O11 130.47(19)
O6 Nd2 N3 134.58(19)
O6 Nd2 C87 106.0(3)
O8 Nd2 Nd1 85.00(11)
O8 Nd2 O7 49.93(14)
O8 Nd2 C14 24.66(17)
O8 Nd2 O12 143.66(17)
O8 Nd2 N4 74.10(17)
O8 Nd2 N3 72.83(18)
O8 Nd2 C87 148.91(19)
O2 Nd2 Nd1 68.61(11)
O2 Nd2 O7 69.59(15)
O2 Nd2 O8 85.69(17)
O2 Nd2 C14 75.77(19)
O2 Nd2 O12 128.50(18)
O2 Nd2 N4 141.34(17)
O2 Nd2 O11 81.66(18)
O2 Nd2 N3 81.05(18)
O2 Nd2 C87 106.5(2)
C14 Nd2 Nd1 60.42(14)
O12 Nd2 Nd1 116.29(14)
O12 Nd2 O7 144.82(18)
O12 Nd2 C14 154.4(2)
O12 Nd2 N4 70.78(18)
O12 Nd2 N3 98.0(2)
O12 Nd2 C87 25.9(2)
N4 Nd2 Nd1 139.07(14)
N4 Nd2 O7 115.93(16)
N4 Nd2 C14 95.36(19)
N4 Nd2 C87 79.1(2)
O11 Nd2 Nd1 122.24(13)
O11 Nd2 O7 148.61(16)
O11 Nd2 O8 142.07(17)
O11 Nd2 C14 154.0(2)
O11 Nd2 O12 51.24(19)
O11 Nd2 N4 94.29(19)
O11 Nd2 N3 69.95(19)
O11 Nd2 C87 25.7(2)
N3 Nd2 Nd1 143.65(14)
N3 Nd2 O7 115.80(18)
N3 Nd2 C14 93.7(2)
N3 Nd2 N4 61.77(19)
N3 Nd2 C87 80.8(2)
C87 Nd2 Nd1 125.99(16)
C87 Nd2 C14 173.6(2)
C9 C1 C27 120.1(7)
N1 C1 C9 121.8(8)
N1 C1 C27 118.1(5)
Nd2 O10 Nd1 106.39(16)
C18 O10 Nd1 93.7(4)
C18 O10 Nd2 159.2(5)
Nd1 O7 Nd2 105.17(16)
C14 O7 Nd1 164.6(5)
C14 O7 Nd2 90.2(4)
C44 O3 Nd1 91.3(5)
N4 C5 C60 118.8(5)
N4 C5 C55 121.4(8)
C55 C5 C60 119.9(7)
C32 O6 Nd2 137.4(5)
C20 O1 Nd1 137.6(4)
C14 O8 Nd2 98.0(4)
C1 C9 C24 119.0(9)
C23 C9 C1 118.0(7)
C23 C9 C24 123.0(7)
C18 O9 Nd1 96.3(4)
C1 N1 Nd1 121.1(4)
C21 N1 Nd1 120.7(5)
C21 N1 C1 118.2(6)
C20 O2 Nd2 136.7(4)
C32 O5 Nd1 136.1(5)
O7 C14 Nd2 64.5(4)
O7 C14 C47 118.7(7)
O8 C14 Nd2 57.3(4)
O8 C14 O7 121.7(7)
O8 C14 C47 119.5(6)
C47 C14 Nd2 175.7(5)
C44 O4 Nd1 94.7(5)
C87 O12 Nd2 92.2(5)
C5 N4 Nd2 120.1(5)
C52 N4 Nd2 122.3(5)
C52 N4 C5 117.6(6)
O10 C18 Nd1 61.3(4)
O10 C18 C35 118.9(7)
O9 C18 Nd1 58.9(4)
O9 C18 O10 120.2(7)
O9 C18 C35 120.7(6)
C35 C18 Nd1 178.4(5)
C87 O11 Nd2 93.4(5)
O1 C20 C40 114.6(6)
O2 C20 O1 126.2(6)
O2 C20 C40 119.2(6)
C60 N3 Nd2 120.7(5)
C62 N3 Nd2 121.0(5)
C62 N3 C60 118.2(7)
C27 N2 Nd1 120.2(5)
C29 N2 Nd1 121.5(5)
C29 N2 C27 118.3(6)
C20 C40 H40 106.7
C41 C40 C20 114.0(6)
C41 C40 H40 106.7
C41 C40 C39 112.4(7)
C39 C40 C20 109.8(6)
C39 C40 H40 106.7
N2 C27 C1 119.1(6)
N2 C27 C26 121.1(7)
C26 C27 C1 119.9(7)
H37A C37 H37B 109.5
H37A C37 H37C 109.5
H37B C37 H37C 109.5
C36 C37 H37A 109.5
C36 C37 H37B 109.5
C36 C37 H37C 109.5
C18 C35 H35 106.7
C18 C35 C36 111.2(7)
C18 C35 C38 113.3(7)
C36 C35 H35 106.7
C36 C35 C38 111.9(7)
C38 C35 H35 106.7
C50 C48 C47 119.4(7)
C50 C48 C75 118.3(8)
C75 C48 C47 122.2(8)
O3 C44 Nd1 62.7(4)
O3 C44 C45 119.1(8)
O4 C44 Nd1 59.6(4)
O4 C44 O3 121.9(7)
O4 C44 C45 119.0(7)
C45 C44 Nd1 172.8(5)
N3 C60 C5 118.5(6)
N3 C60 C58 121.7(8)
C58 C60 C5 119.7(7)
C32 C33 H33 106.7
C34 C33 H33 106.7
C34 C33 C32 112.1(6)
C34 C33 C97 116.9(8)
C97 C33 H33 106.7
C97 C33 C32 107.1(8)
C55 C56 H56 119.1
C57 C56 H56 119.1
C57 C56 C55 121.8(7)
N4 C52 H52 117.9
N4 C52 C53 124.3(8)
C53 C52 H52 117.9
N1 C21 H21 118.4
N1 C21 C22 123.2(8)
C22 C21 H21 118.4
C37 C36 C35 114.5(7)
C37 C36 H36A 108.6
C37 C36 H36B 108.6
C35 C36 H36A 108.6
C35 C36 H36B 108.6
H36A C36 H36B 107.6
C9 C23 H23 120.1
C22 C23 C9 119.8(7)
C22 C23 H23 120.1
C42 C41 C40 121.5(7)
C77 C41 C40 121.0(8)
C77 C41 C42 117.4(8)
C83 C38 C35 122.8(9)
C83 C38 C86 116.3(11)
C86 C38 C35 120.7(10)
C14 C47 H47 107.1
C48 C47 C14 109.5(6)
C48 C47 H47 107.1
C49 C47 C14 109.3(7)
C49 C47 C48 116.3(7)
C49 C47 H47 107.1
C50 C51 H51 119.3
C73 C51 H51 119.3
C73 C51 C50 121.5(12)
N2 C29 H29 118.2
N2 C29 C30 123.6(8)
C30 C29 H29 118.2
C47 C49 H49A 109.0
C47 C49 H49B 109.0
H49A C49 H49B 107.8
C76 C49 C47 113.0(8)
C76 C49 H49A 109.0
C76 C49 H49B 109.0
C30 C31 H31 120.1
C30 C31 C26 119.7(8)
C26 C31 H31 120.1
C40 C39 H39A 108.9
C40 C39 H39B 108.9
C40 C39 C82 113.5(9)
H39A C39 H39B 107.7
C82 C39 H39A 108.9
C82 C39 H39B 108.9
N3 C62 H62 118.4
N3 C62 C81 123.2(9)
C81 C62 H62 118.4
C29 C30 H30 120.5
C31 C30 C29 118.9(8)
C31 C30 H30 120.5
C53 C54 H54 120.2
C53 C54 C55 119.6(7)
C55 C54 H54 120.2
C27 C26 C25 118.2(8)
C31 C26 C27 118.4(8)
C31 C26 C25 123.4(8)
C52 C53 H53 120.6
C54 C53 C52 118.7(8)
C54 C53 H53 120.6
C5 C55 C56 118.3(8)
C54 C55 C5 118.3(7)
C54 C55 C56 123.5(7)
O6 C32 C33 114.7(6)
O5 C32 O6 126.0(7)
O5 C32 C33 119.3(7)
C60 C58 C57 118.4(8)
C59 C58 C60 118.1(8)
C59 C58 C57 123.5(8)
C21 C22 H22 120.5
C23 C22 C21 118.9(8)
C23 C22 H22 120.5
C44 C45 H45 107.7
C70 C45 C44 107.6(6)
C70 C45 H45 107.7
C94 C45 C44 113.3(7)
C94 C45 H45 107.7
C94 C45 C70 112.7(7)
C58 C59 H59 120.4
C81 C59 C58 119.2(9)
C81 C59 H59 120.4
C66 C34 C33 119.0(8)
C66 C34 C63 117.0(9)
C63 C34 C33 124.0(9)
C26 C25 H25 119.0
C24 C25 C26 121.9(8)
C24 C25 H25 119.0
C56 C57 C58 121.7(8)
C56 C57 H57 119.1
C58 C57 H57 119.1
C9 C24 H24 119.5
C25 C24 C9 120.9(8)
C25 C24 H24 119.5
C41 C42 H42 120.0
C41 C42 C80 120.1(10)
C80 C42 H42 120.0
C48 C50 H50 119.4
C51 C50 C48 121.1(9)
C51 C50 H50 119.4
C69 C70 C45 121.9(9)
C68 C70 C45 119.2(9)
C68 C70 C69 118.9(9)
C48 C75 H75 120.3
C48 C75 C74 119.4(9)
C74 C75 H75 120.3
C70 C69 H69 120.8
C70 C69 C71 118.5(10)
C71 C69 H69 120.8
O12 C87 Nd2 61.9(4)
O12 C87 C88 119.3(9)
O11 C87 Nd2 60.9(4)
O11 C87 O12 121.4(8)
O11 C87 C88 119.2(9)
C88 C87 Nd2 163.9(6)
C42 C80 H80 119.2
C79 C80 C42 121.7(12)
C79 C80 H80 119.2
C63 C64 H64 120.1
C65 C64 H64 120.1
C65 C64 C63 119.9(13)
C91 C92 H92 119.3
C91 C92 C102 121.4(14)
C102 C92 H92 119.3
C41 C77 H77 119.6
C78 C77 C41 120.9(11)
C78 C77 H77 119.6
C92 C91 C88 120.3(11)
C92 C91 C99 117.8(12)
C99 C91 C88 121.8(11)
C34 C66 H66 119.2
C34 C66 C67 121.7(11)
C67 C66 H66 119.2
C45 C94 H94A 108.8
C45 C94 H94B 108.8
H94A C94 H94B 107.7
C93 C94 C45 113.8(9)
C93 C94 H94A 108.8
C93 C94 H94B 108.8
C70 C68 H68 119.3
C96 C68 C70 121.4(12)
C96 C68 H68 119.3
C51 C73 H73 121.2
C51 C73 C74 117.6(10)
C74 C73 H73 121.2
C71 C72 H72 119.8
C96 C72 H72 119.8
C96 C72 C71 120.4(12)
C62 C81 H81 120.3
C59 C81 C62 119.4(10)
C59 C81 H81 120.3
C34 C63 H63 118.7
C64 C63 C34 122.5(12)
C64 C63 H63 118.7
C75 C74 H74 119.0
C73 C74 C75 122.0(9)
C73 C74 H74 119.0
C77 C78 H78 119.4
C79 C78 C77 121.3(11)
C79 C78 H78 119.4
H90A C90 H90B 109.5
H90A C90 H90C 109.5
H90B C90 H90C 109.5
C89 C90 H90A 109.5
C89 C90 H90B 109.5
C89 C90 H90C 109.5
C90 C89 H89A 109.4
C90 C89 H89B 109.4
C90 C89 C88 111.2(14)
H89A C89 H89B 108.0
C88 C89 H89A 109.4
C88 C89 H89B 109.4
C38 C83 H83 118.8
C38 C83 C84 122.4(12)
C84 C83 H83 118.8
C80 C79 C78 118.6(11)
C80 C79 H79 120.7
C78 C79 H79 120.7
C49 C76 H76A 109.5
C49 C76 H76B 109.5
C49 C76 H76C 109.5
H76A C76 H76B 109.5
H76A C76 H76C 109.5
H76B C76 H76C 109.5
C94 C93 H93A 109.5
C94 C93 H93B 109.5
C94 C93 H93C 109.5
H93A C93 H93B 109.5
H93A C93 H93C 109.5
H93B C93 H93C 109.5
C87 C88 H88 107.1
C91 C88 C87 109.7(7)
C91 C88 C89 113.0(9)
C91 C88 H88 107.1
C89 C88 C87 112.5(10)
C89 C88 H88 107.1
C39 C82 H82A 109.5
C39 C82 H82B 109.5
C39 C82 H82C 109.5
H82A C82 H82B 109.5
H82A C82 H82C 109.5
H82B C82 H82C 109.5
C64 C65 H65 119.6
C64 C65 C67 120.8(13)
C67 C65 H65 119.6
C83 C84 H84 118.8
C85 C84 C83 122.5(15)
C85 C84 H84 118.8
C66 C67 H67 120.9
C65 C67 C66 118.2(13)
C65 C67 H67 120.9
C69 C71 H71 120.0
C72 C71 C69 119.9(12)
C72 C71 H71 120.0
C38 C86 H86 120.3
C38 C86 C95 119.4(13)
C95 C86 H86 120.3
C84 C85 H85 120.7
C84 C85 C95 118.7(14)
C95 C85 H85 120.7
C91 C99 H99 120.2
C91 C99 C100 119.6(14)
C100 C99 H99 120.2
C33 C97 H97A 107.8
C33 C97 H97B 107.8
C33 C97 H97C 109.1
C33 C97 H97D 109.1
H97A C97 H97B 107.2
H97C C97 H97D 107.8
C3 C97 C33 117.9(14)
C3 C97 H97A 107.8
C3 C97 H97B 107.8
C3A C97 C33 113(2)
C3A C97 H97C 109.1
C3A C97 H97D 109.1
C68 C96 H96 119.5
C72 C96 C68 120.9(14)
C72 C96 H96 119.5
C100 C101 H101 118.1
C100 C101 C102 124(2)
C102 C101 H101 118.1
C99 C100 H100 120.6
C101 C100 C99 118.9(18)
C101 C100 H100 120.6
C92 C102 H102 120.8
C101 C102 C92 118.4(16)
C101 C102 H102 120.8
C86 C95 H95 119.7
C85 C95 C86 120.7(14)
C85 C95 H95 119.7
C97 C3 H3A 109.5
C97 C3 H3B 109.5
C97 C3 H3C 109.5
H3A C3 H3B 109.5
H3A C3 H3C 109.5
H3B C3 H3C 109.5
C97 C3A H3AA 109.5
C97 C3A H3AB 109.5
C97 C3A H3AC 109.5
H3AA C3A H3AB 109.5
H3AA C3A H3AC 109.5
H3AB C3A H3AC 109.5

loop_
_geom_bond_atom_site_label_1
_geom_bond_atom_site_label_2
_geom_bond_distance
Nd1 Nd2 4.0273(4)
Nd1 O10 2.615(5)
Nd1 O7 2.401(4)
Nd1 O3 2.546(5)
Nd1 O1 2.419(5)
Nd1 O9 2.563(5)
Nd1 N1 2.665(5)
Nd1 O5 2.427(4)
Nd1 O4 2.479(5)
Nd1 C18 2.974(7)
Nd1 N2 2.676(6)
Nd1 C44 2.865(8)
Nd2 O10 2.412(4)
Nd2 O7 2.666(5)
Nd2 O6 2.391(5)
Nd2 O8 2.510(5)
Nd2 O2 2.433(4)
Nd2 C14 2.953(8)
Nd2 O12 2.528(6)
Nd2 N4 2.658(5)
Nd2 O11 2.507(5)
Nd2 N3 2.652(6)
Nd2 C87 2.864(8)
C1 C9 1.398(8)
C1 N1 1.361(9)
C1 C27 1.426(11)
O10 C18 1.260(8)
O7 C14 1.262(8)
O3 C44 1.256(9)
C5 N4 1.360(10)
C5 C60 1.425(12)
C5 C55 1.419(8)
O6 C32 1.263(9)
O1 C20 1.257(8)
O8 C14 1.244(8)
C9 C23 1.397(13)
C9 C24 1.446(12)
O9 C18 1.256(9)
N1 C21 1.308(9)
O2 C20 1.252(8)
O5 C32 1.245(8)
C14 C47 1.535(10)
O4 C44 1.250(9)
O12 C87 1.252(10)
N4 C52 1.315(10)
C18 C35 1.506(10)
O11 C87 1.244(10)
C20 C40 1.538(10)
N3 C60 1.353(9)
N3 C62 1.296(10)
N2 C27 1.361(9)
N2 C29 1.313(9)
C40 H40 0.9800
C40 C41 1.504(11)
C40 C39 1.511(12)
C27 C26 1.412(10)
C37 H37A 0.9600
C37 H37B 0.9600
C37 H37C 0.9600
C37 C36 1.516(13)
C35 H35 0.9800
C35 C36 1.518(11)
C35 C38 1.522(12)
C48 C47 1.523(11)
C48 C50 1.373(11)
C48 C75 1.380(10)
C44 C45 1.533(10)
C60 C58 1.402(10)
C33 H33 0.9800
C33 C32 1.527(10)
C33 C34 1.494(11)
C33 C97 1.505(14)
C56 H56 0.9300
C56 C55 1.425(11)
C56 C57 1.317(12)
C52 H52 0.9300
C52 C53 1.385(10)
C21 H21 0.9300
C21 C22 1.407(10)
C36 H36A 0.9700
C36 H36B 0.9700
C23 H23 0.9300
C23 C22 1.342(12)
C41 C42 1.380(12)
C41 C77 1.379(11)
C38 C83 1.343(14)
C38 C86 1.371(14)
C47 H47 0.9800
C47 C49 1.523(11)
C51 H51 0.9300
C51 C50 1.371(12)
C51 C73 1.364(13)
C29 H29 0.9300
C29 C30 1.388(11)
C49 H49A 0.9700
C49 H49B 0.9700
C49 C76 1.506(14)
C31 H31 0.9300
C31 C30 1.354(12)
C31 C26 1.383(13)
C39 H39A 0.9700
C39 H39B 0.9700
C39 C82 1.528(14)
C62 H62 0.9300
C62 C81 1.394(12)
C30 H30 0.9300
C54 H54 0.9300
C54 C53 1.359(12)
C54 C55 1.381(11)
C26 C25 1.444(12)
C53 H53 0.9300
C58 C59 1.382(13)
C58 C57 1.441(12)
C22 H22 0.9300
C45 H45 0.9800
C45 C70 1.521(11)
C45 C94 1.519(12)
C59 H59 0.9300
C59 C81 1.345(14)
C34 C66 1.365(12)
C34 C63 1.367(12)
C25 H25 0.9300
C25 C24 1.323(12)
C57 H57 0.9300
C24 H24 0.9300
C42 H42 0.9300
C42 C80 1.388(14)
C50 H50 0.9300
C70 C69 1.382(13)
C70 C68 1.374(13)
C75 H75 0.9300
C75 C74 1.392(13)
C69 H69 0.9300
C69 C71 1.412(14)
C87 C88 1.539(12)
C80 H80 0.9300
C80 C79 1.346(17)
C64 H64 0.9300
C64 C63 1.361(16)
C64 C65 1.345(19)
C92 H92 0.9300
C92 C91 1.366(15)
C92 C102 1.401(16)
C77 H77 0.9300
C77 C78 1.378(15)
C91 C88 1.511(14)
C91 C99 1.387(15)
C66 H66 0.9300
C66 C67 1.405(15)
C94 H94A 0.9700
C94 H94B 0.9700
C94 C93 1.508(13)
C68 H68 0.9300
C68 C96 1.343(16)
C73 H73 0.9300
C73 C74 1.367(14)
C72 H72 0.9300
C72 C71 1.356(19)
C72 C96 1.34(2)
C81 H81 0.9300
C63 H63 0.9300
C74 H74 0.9300
C78 H78 0.9300
C78 C79 1.350(17)
C90 H90A 0.9600
C90 H90B 0.9600
C90 H90C 0.9600
C90 C89 1.471(18)
C89 H89A 0.9700
C89 H89B 0.9700
C89 C88 1.515(16)
C83 H83 0.9300
C83 C84 1.380(15)
C79 H79 0.9300
C76 H76A 0.9600
C76 H76B 0.9600
C76 H76C 0.9600
C93 H93A 0.9600
C93 H93B 0.9600
C93 H93C 0.9600
C88 H88 0.9800
C82 H82A 0.9600
C82 H82B 0.9600
C82 H82C 0.9600
C65 H65 0.9300
C65 C67 1.367(18)
C84 H84 0.9300
C84 C85 1.281(18)
C67 H67 0.9300
C71 H71 0.9300
C86 H86 0.9300
C86 C95 1.426(18)
C85 H85 0.9300
C85 C95 1.35(2)
C99 H99 0.9300
C99 C100 1.42(2)
C97 H97A 0.9700
C97 H97B 0.9700
C97 H97C 0.9700
C97 H97D 0.9700
C97 C3 1.464(17)
C97 C3A 1.45(3)
C96 H96 0.9300
C101 H101 0.9300
C101 C100 1.32(2)
C101 C102 1.32(2)
C100 H100 0.9300
C102 H102 0.9300
C95 H95 0.9300
C3 H3A 0.9600
C3 H3B 0.9600
C3 H3C 0.9600
C3A H3AA 0.9600
C3A H3AB 0.9600
C3A H3AC 0.9600

loop_
_geom_torsion_atom_site_label_1
_geom_torsion_atom_site_label_2
_geom_torsion_atom_site_label_3
_geom_torsion_atom_site_label_4
_geom_torsion
Nd1 O10 C18 O9 1.5(7)
Nd1 O10 C18 C35 178.2(6)
Nd1 O7 C14 Nd2 174.4(18)
Nd1 O7 C14 O8 170.8(13)
Nd1 O7 C14 C47 -9(2)
Nd1 O3 C44 O4 6.8(7)
Nd1 O3 C44 C45 -172.1(6)
Nd1 O1 C20 O2 24.9(12)
Nd1 O1 C20 C40 -152.9(5)
Nd1 O9 C18 O10 -1.6(8)
Nd1 O9 C18 C35 -178.2(6)
Nd1 N1 C21 C22 179.2(6)
Nd1 O5 C32 O6 12.7(13)
Nd1 O5 C32 C33 -163.7(5)
Nd1 O4 C44 O3 -7.0(8)
Nd1 O4 C44 C45 171.8(6)
Nd1 N2 C27 C1 -2.8(8)
Nd1 N2 C27 C26 179.2(5)
Nd1 N2 C29 C30 -179.2(6)
Nd2 O10 C18 Nd1 -164.4(13)
Nd2 O10 C18 O9 -162.9(9)
Nd2 O10 C18 C35 13.8(17)
Nd2 O7 C14 O8 -3.7(7)
Nd2 O7 C14 C47 176.8(6)
Nd2 O6 C32 O5 -32.4(13)
Nd2 O6 C32 C33 144.2(6)
Nd2 O8 C14 O7 3.9(8)
Nd2 O8 C14 C47 -176.5(6)
Nd2 O2 C20 O1 -4.5(12)
Nd2 O2 C20 C40 173.1(5)
Nd2 O12 C87 O11 -13.7(8)
Nd2 O12 C87 C88 161.7(7)
Nd2 N4 C52 C53 -176.1(6)
Nd2 O11 C87 O12 13.8(8)
Nd2 O11 C87 C88 -161.6(7)
Nd2 N3 C60 C5 0.3(9)
Nd2 N3 C60 C58 179.2(6)
Nd2 N3 C62 C81 -177.7(8)
Nd2 C87 C88 C91 8(3)
Nd2 C87 C88 C89 135(2)
C1 C9 C23 C22 -2.3(11)
C1 C9 C24 C25 0.1(13)
C1 N1 C21 C22 -0.2(11)
C1 C27 C26 C31 -178.1(7)
C1 C27 C26 C25 0.4(11)
O10 C18 C35 C36 -106.3(8)
O10 C18 C35 C38 126.6(8)
O7 C14 C47 C48 104.1(7)
O7 C14 C47 C49 -127.4(7)
O3 C44 C45 C70 -83.7(9)
O3 C44 C45 C94 41.6(11)
C5 N4 C52 C53 2.9(12)
C5 C60 C58 C59 176.3(8)
C5 C60 C58 C57 -3.8(11)
O1 C20 C40 C41 -178.0(7)
O1 C20 C40 C39 -50.9(10)
O8 C14 C47 C48 -75.4(9)
O8 C14 C47 C49 53.0(9)
C9 C1 N1 Nd1 -179.7(5)
C9 C1 N1 C21 -0.3(10)
C9 C1 C27 N2 -178.5(6)
C9 C1 C27 C26 -0.5(10)
C9 C23 C22 C21 1.8(12)
O9 C18 C35 C36 70.3(10)
O9 C18 C35 C38 -56.7(10)
N1 C1 C9 C23 1.5(10)
N1 C1 C9 C24 179.9(7)
N1 C1 C27 N2 1.9(10)
N1 C1 C27 C26 179.8(6)
N1 C21 C22 C23 -0.6(13)
O2 C20 C40 C41 4.1(10)
O2 C20 C40 C39 131.2(8)
C14 C47 C49 C76 62.1(10)
O4 C44 C45 C70 97.4(9)
O4 C44 C45 C94 -137.3(8)
O12 C87 C88 C91 -81.4(11)
O12 C87 C88 C89 45.3(12)
N4 C5 C60 N3 2.5(11)
N4 C5 C60 C58 -176.5(7)
N4 C5 C55 C56 -179.9(7)
N4 C5 C55 C54 -0.1(11)
N4 C52 C53 C54 -0.2(13)
C18 C35 C36 C37 51.3(9)
C18 C35 C38 C83 76.8(13)
C18 C35 C38 C86 -108.0(11)
O11 C87 C88 C91 94.1(10)
O11 C87 C88 C89 -139.2(10)
C20 C40 C41 C42 67.8(10)
C20 C40 C41 C77 -114.4(8)
C20 C40 C39 C82 169.4(10)
N3 C60 C58 C59 -2.6(12)
N3 C60 C58 C57 177.2(7)
N3 C62 C81 C59 -0.5(18)
N2 C27 C26 C31 -0.2(12)
N2 C27 C26 C25 178.4(7)
N2 C29 C30 C31 0.2(14)
C40 C41 C42 C80 176.3(8)
C40 C41 C77 C78 -177.7(8)
C27 C1 C9 C23 -178.1(7)
C27 C1 C9 C24 0.3(10)
C27 C1 N1 Nd1 0.0(8)
C27 C1 N1 C21 179.3(7)
C27 N2 C29 C30 0.9(12)
C27 C26 C25 C24 -0.1(13)
C35 C38 C83 C84 176.9(12)
C35 C38 C86 C95 -176.3(11)
C48 C47 C49 C76 -173.3(8)
C48 C75 C74 C73 0.6(15)
C44 C45 C70 C69 81.2(10)
C44 C45 C70 C68 -99.1(9)
C44 C45 C94 C93 66.0(12)
C60 C5 N4 Nd2 -4.0(9)
C60 C5 N4 C52 176.9(7)
C60 C5 C55 C56 0.4(11)
C60 C5 C55 C54 -179.8(7)
C60 N3 C62 C81 -0.2(15)
C60 C58 C59 C81 1.8(15)
C60 C58 C57 C56 0.9(13)
C33 C34 C66 C67 180.0(9)
C33 C34 C63 C64 -178.9(10)
C36 C35 C38 C83 -49.9(14)
C36 C35 C38 C86 125.4(11)
C23 C9 C24 C25 178.3(8)
C41 C40 C39 C82 -62.6(13)
C41 C42 C80 C79 1.8(16)
C41 C77 C78 C79 1.0(16)
C38 C35 C36 C37 179.1(7)
C38 C83 C84 C85 -2(3)
C38 C86 C95 C85 0(2)
C47 C48 C50 C51 -176.3(8)
C47 C48 C75 C74 176.6(8)
C51 C73 C74 C75 0.1(16)
C29 N2 C27 C1 177.0(7)
C29 N2 C27 C26 -0.9(11)
C31 C26 C25 C24 178.3(9)
C39 C40 C41 C42 -57.9(10)
C39 C40 C41 C77 119.8(9)
C62 N3 C60 C5 -177.2(8)
C62 N3 C60 C58 1.7(12)
C30 C31 C26 C27 1.3(13)
C30 C31 C26 C25 -177.1(9)
C26 C31 C30 C29 -1.3(14)
C26 C25 C24 C9 -0.1(14)
C53 C54 C55 C5 2.9(11)
C53 C54 C55 C56 -177.3(8)
C55 C5 N4 Nd2 176.3(5)
C55 C5 N4 C52 -2.7(11)
C55 C5 C60 N3 -177.9(7)
C55 C5 C60 C58 3.2(11)
C55 C56 C57 C58 2.9(14)
C55 C54 C53 C52 -2.8(12)
C32 C33 C34 C66 -73.6(10)
C32 C33 C34 C63 106.9(9)
C32 C33 C97 C3 162.4(14)
C32 C33 C97 C3A 97(3)
C58 C59 C81 C62 -0.4(18)
C45 C70 C69 C71 178.4(8)
C45 C70 C68 C96 179.6(10)
C59 C58 C57 C56 -179.3(10)
C34 C33 C32 O6 140.9(8)
C34 C33 C32 O5 -42.3(10)
C34 C33 C97 C3 -70.9(17)
C34 C33 C97 C3A -137(3)
C34 C66 C67 C65 -0.2(18)
C57 C56 C55 C5 -3.5(12)
C57 C56 C55 C54 176.7(8)
C57 C58 C59 C81 -178.0(10)
C24 C9 C23 C22 179.4(8)
C42 C41 C77 C78 0.1(12)
C42 C80 C79 C78 -0.7(18)
C50 C48 C47 C14 -65.0(9)
C50 C48 C47 C49 170.5(7)
C50 C48 C75 C74 -1.6(12)
C50 C51 C73 C74 0.2(16)
C70 C45 C94 C93 -171.6(9)
C70 C69 C71 C72 2.3(16)
C70 C68 C96 C72 2(2)
C75 C48 C47 C14 116.8(8)
C75 C48 C47 C49 -7.6(11)
C75 C48 C50 C51 1.9(13)
C69 C70 C68 C96 -0.7(15)
C64 C65 C67 C66 0(2)
C92 C91 C88 C87 72.0(12)
C92 C91 C88 C89 -54.4(13)
C92 C91 C99 C100 -0.1(17)
C77 C41 C42 C80 -1.5(12)
C77 C78 C79 C80 -0.7(18)
C91 C92 C102 C101 2(2)
C91 C99 C100 C101 -2(2)
C66 C34 C63 C64 1.6(14)
C94 C45 C70 C69 -44.4(11)
C94 C45 C70 C68 135.3(9)
C68 C70 C69 C71 -1.3(13)
C73 C51 C50 C48 -1.2(15)
C63 C34 C66 C67 -0.5(14)
C63 C64 C65 C67 1(2)
C90 C89 C88 C87 79.3(14)
C90 C89 C88 C91 -155.7(11)
C83 C38 C86 C95 -0.8(19)
C83 C84 C85 C95 1(3)
C88 C91 C99 C100 -175.1(11)
C65 C64 C63 C34 -2.0(19)
C84 C85 C95 C86 0(3)
C71 C72 C96 C68 -1(2)
C86 C38 C83 C84 2(2)
C99 C91 C88 C87 -113.1(11)
C99 C91 C88 C89 120.4(12)
C97 C33 C32 O6 -89.6(9)
C97 C33 C32 O5 87.2(10)
C97 C33 C34 C66 162.2(9)
C97 C33 C34 C63 -17.4(12)
C96 C72 C71 C69 -1(2)
C100 C101 C102 C92 -4(3)
C102 C92 C91 C88 175.4(10)
C102 C92 C91 C99 0.3(17)
C102 C101 C100 C99 4(3)
